data_7117309
loop_
_publ_author_name
'Zongjun Qiao'
'Nanyang Ge'
'Xuefeng Jiang'

_publ_section_title
;
 CO2-promoted oxidative cross-coupling reaction for C-S bond formation via
 masked strategy in an odourless way
;
_journal_name_full Chem.Commun.
_journal_page_first 10295
_journal_paper_doi 10.1039/C5cc03038B
_journal_volume 51
_journal_year 2015
_chemical_formula_moiety 'C8 H24 Cu N4, 2(C7 H6 F O3 S2), 2(H2 O)'
_chemical_formula_sum 'C22 H40 Cu F2 N4 O8 S4'
_chemical_formula_weight 718.36
_chemical_name_systematic
;
 ?
;
_space_group_crystal_system triclinic
_space_group_IT_number 2
_space_group_name_Hall '-P 1'
_space_group_name_H-M_alt 'P -1'
_symmetry_space_group_name_Hall '-P 1'
_symmetry_space_group_name_H-M 'P -1'
_atom_sites_solution_hydrogens mixed
_atom_sites_solution_primary direct
_audit_creation_date 2015-04-23
_audit_creation_method
;
Olex2 1.2
(compiled 2015.01.26 svn.r3150 for OlexSys, GUI svn.r4998)
;
_audit_update_record
;
2015-04-24 deposited with the CCDC.
2015-05-12 downloaded from the CCDC.
;
_cell_angle_alpha 92.852(3)
_cell_angle_beta 93.152(4)
_cell_angle_gamma 107.116(3)
_cell_formula_units_Z 1
_cell_length_a 7.5312(15)
_cell_length_b 8.2038(16)
_cell_length_c 13.344(3)
_cell_measurement_reflns_used 3444
_cell_measurement_temperature 130
_cell_measurement_theta_max 30.37
_cell_measurement_theta_min 2.60
_cell_volume 784.9(3)
_computing_cell_refinement 'SAINT v7.68A (Bruker, 2009)'
_computing_data_reduction 'SAINT v7.68A (Bruker, 2009)'
_computing_molecular_graphics 'Olex2 (Dolomanov et al., 2009)'
_computing_publication_material 'Olex2 (Dolomanov et al., 2009)'
_computing_structure_refinement 'XL (Sheldrick, 2008)'
_computing_structure_solution 'ShelXS (Sheldrick, 2008)'
_diffrn_ambient_temperature 130
_diffrn_measured_fraction_theta_full 0.999
_diffrn_measured_fraction_theta_max 0.999
_diffrn_measurement_device_type 'Bruker APEX-II CCD'
_diffrn_measurement_method '\f and \w scans'
_diffrn_radiation_monochromator graphite
_diffrn_radiation_type MoK\a
_diffrn_radiation_wavelength 0.71073
_diffrn_reflns_av_R_equivalents 0.0233
_diffrn_reflns_av_unetI/netI 0.0363
_diffrn_reflns_laue_measured_fraction_full 0.999
_diffrn_reflns_laue_measured_fraction_max 0.999
_diffrn_reflns_limit_h_max 9
_diffrn_reflns_limit_h_min -7
_diffrn_reflns_limit_k_max 9
_diffrn_reflns_limit_k_min -10
_diffrn_reflns_limit_l_max 14
_diffrn_reflns_limit_l_min -16
_diffrn_reflns_number 5492
_diffrn_reflns_point_group_measured_fraction_full 0.999
_diffrn_reflns_point_group_measured_fraction_max 0.999
_diffrn_reflns_theta_full 25.242
_diffrn_reflns_theta_max 25.996
_diffrn_reflns_theta_min 1.532
_diffrn_standards_number 0
_exptl_absorpt_coefficient_mu 1.023
_exptl_absorpt_correction_T_max 0.7461
_exptl_absorpt_correction_T_min 0.5134
_exptl_absorpt_correction_type multi-scan
_exptl_absorpt_process_details
;
SADABS-2008/1 (Bruker,2008) was used for absorption correction.
wR2(int) was 0.0659 before and 0.0349 after correction.
The Ratio of minimum to maximum transmission is 0.6881.
The \l/2 correction factor is 0.0015.
;
_exptl_crystal_colour blue
_exptl_crystal_colour_primary blue
_exptl_crystal_density_diffrn 1.520
_exptl_crystal_density_meas .
_exptl_crystal_description block
_exptl_crystal_F_000 375
_exptl_crystal_size_max 0.4
_exptl_crystal_size_mid 0.32
_exptl_crystal_size_min 0.15
_refine_diff_density_max 1.860
_refine_diff_density_min -0.930
_refine_diff_density_rms 0.144
_refine_ls_extinction_coef .
_refine_ls_extinction_method none
_refine_ls_goodness_of_fit_ref 1.138
_refine_ls_hydrogen_treatment constr
_refine_ls_matrix_type full
_refine_ls_number_parameters 193
_refine_ls_number_reflns 3094
_refine_ls_number_restraints 0
_refine_ls_restrained_S_all 1.138
_refine_ls_R_factor_all 0.0688
_refine_ls_R_factor_gt 0.0619
_refine_ls_shift/su_max 0.002
_refine_ls_shift/su_mean 0.000
_refine_ls_structure_factor_coef Fsqd
_refine_ls_weighting_details 'w=1/[\s^2^(Fo^2^)+(0.0926P)^2^+2.4990P] where P=(Fo^2^+2Fc^2^)/3'
_refine_ls_weighting_scheme calc
_refine_ls_wR_factor_gt 0.1716
_refine_ls_wR_factor_ref 0.1777
_reflns_Friedel_coverage 0.000
_reflns_friedel_fraction_full .
_reflns_friedel_fraction_max .
_reflns_number_gt 2753
_reflns_number_total 3094
_reflns_threshold_expression 'I > 2\s(I)'
_cod_data_source_file c5cc03038b2.cif
_cod_data_source_block mo_dm14546_0m
_cod_database_code 7117309
_shelxl_version_number 2014-3
_shelx_space_group_comment
;
The symmetry employed for this shelxl refinement is uniquely defined
by the following loop, which should always be used as a source of
symmetry information in preference to the above space-group names.
They are only intended as comments.
;
_shelx_estimated_absorpt_t_max 0.862
_shelx_estimated_absorpt_t_min 0.685
_olex2_refinement_description
;
1. Fixed Uiso
 At 1.2 times of:
  All C(H) groups, All C(H,H) groups, All N(H) groups
 At 1.5 times of:
  All C(H,H,H) groups, All O(H,H) groups
2.a Free rotating group:
 O4(H4D,H4E)
2.b Ternary CH refined with riding coordinates:
 N1(H1), N2(H2)
2.c Secondary CH2 refined with riding coordinates:
 C2(H2A,H2B), C3(H3A,H3B)
2.d Aromatic/amide H refined with riding coordinates:
 C6(H6), C8(H8), C9(H9)
2.e Idealised Me refined as rotating group:
 C1(H1A,H1B,H1C), C4(H4A,H4B,H4C), C11(H11A,H11B,H11C)
;
_olex2_submission_special_instructions 'No special instructions were received'

loop_
_space_group_symop_operation_xyz
'x, y, z'
'-x, -y, -z'

loop_
_atom_site_label
_atom_site_type_symbol
_atom_site_fract_x
_atom_site_fract_y
_atom_site_fract_z
_atom_site_U_iso_or_equiv
_atom_site_adp_type
_atom_site_occupancy
_atom_site_site_symmetry_order
_atom_site_calc_flag
_atom_site_refinement_flags_posn
_atom_site_refinement_flags_adp
_atom_site_refinement_flags_occupancy
_atom_site_disorder_assembly
_atom_site_disorder_group
Cu1 Cu -0.5000 0.0000 -0.5000 0.0165(2) Uani 1 2 d S T P . .
N1 N -0.2674(5) 0.1566(4) -0.4181(3) 0.0190(7) Uani 1 1 d . . . . .
H1 H -0.3085 0.2465 -0.3810 0.023 Uiso 1 1 calc R . . . .
N2 N -0.3989(5) 0.1370(4) -0.6184(3) 0.0198(7) Uani 1 1 d . . . . .
H2 H -0.5027 0.1740 -0.6503 0.024 Uiso 1 1 calc R . . . .
C1 C -0.1681(6) 0.0828(6) -0.3423(3) 0.0247(9) Uani 1 1 d . . . . .
H1A H -0.2479 0.0450 -0.2872 0.037 Uiso 1 1 calc GR . . . .
H1B H -0.0531 0.1696 -0.3158 0.037 Uiso 1 1 calc GR . . . .
H1C H -0.1375 -0.0151 -0.3738 0.037 Uiso 1 1 calc GR . . . .
C2 C -0.1393(6) 0.2450(6) -0.4916(3) 0.0237(9) Uani 1 1 d . . . . .
H2A H -0.0712 0.1685 -0.5193 0.028 Uiso 1 1 calc R . . . .
H2B H -0.0471 0.3484 -0.4584 0.028 Uiso 1 1 calc R . . . .
C3 C -0.2528(6) 0.2944(6) -0.5754(4) 0.0235(9) Uani 1 1 d . . . . .
H3A H -0.3117 0.3791 -0.5487 0.028 Uiso 1 1 calc R . . . .
H3B H -0.1713 0.3463 -0.6282 0.028 Uiso 1 1 calc R . . . .
C4 C -0.3273(7) 0.0480(6) -0.6981(4) 0.0264(10) Uani 1 1 d . . . . .
H4A H -0.2156 0.0222 -0.6712 0.040 Uiso 1 1 calc GR . . . .
H4B H -0.2958 0.1214 -0.7542 0.040 Uiso 1 1 calc GR . . . .
H4C H -0.4228 -0.0587 -0.7218 0.040 Uiso 1 1 calc GR . . . .
S1 S -0.08396(15) -0.43967(18) -0.20027(9) 0.0304(3) Uani 1 1 d . . . . .
S2 S -0.31172(14) -0.43622(14) -0.29549(8) 0.0204(3) Uani 1 1 d . . . . .
F1 F -0.1823(8) -0.1088(8) 0.1067(4) 0.0978(18) Uani 1 1 d . . . . .
O1 O -0.2240(5) -0.4028(5) -0.3898(2) 0.0342(8) Uani 1 1 d . . . . .
O2 O -0.4447(5) -0.6059(4) -0.2989(3) 0.0309(8) Uani 1 1 d . . . . .
O3 O -0.3850(5) -0.3041(4) -0.2570(2) 0.0291(7) Uani 1 1 d . . . . .
C5 C -0.1799(7) -0.4505(9) -0.0822(4) 0.0410(14) Uani 1 1 d . . . . .
C6 C -0.1534(9) -0.2729(12) -0.0321(5) 0.062(2) Uani 1 1 d . . . . .
H6 H -0.0997 -0.1720 -0.0652 0.074 Uiso 1 1 calc R . . . .
C7 C -0.2087(10) -0.2670(11) 0.0588(6) 0.063(2) Uani 1 1 d . . . . .
C8 C -0.2935(9) -0.4121(12) 0.1077(6) 0.065(2) Uani 1 1 d . . . . .
H8 H -0.3318 -0.3992 0.1735 0.078 Uiso 1 1 calc R . . . .
C9 C -0.3230(8) -0.5702(13) 0.0646(5) 0.061(2) Uani 1 1 d . . . . .
H9 H -0.3833 -0.6681 0.0986 0.073 Uiso 1 1 calc R . . . .
C10 C -0.2610(8) -0.5875(10) -0.0345(5) 0.0532(17) Uani 1 1 d . . . . .
C11 C -0.2889(11) -0.7521(12) -0.0818(6) 0.070(2) Uani 1 1 d . . . . .
H11A H -0.1699 -0.7625 -0.1029 0.105 Uiso 1 1 calc GR . . . .
H11B H -0.3773 -0.7689 -0.1408 0.105 Uiso 1 1 calc GR . . . .
H11C H -0.3389 -0.8388 -0.0345 0.105 Uiso 1 1 calc GR . . . .
O4 O -0.6740(4) 0.2090(4) -0.4642(3) 0.0254(7) Uani 1 1 d . . . . .
H4D H -0.7582 0.1137 -0.4636 0.038 Uiso 1 1 d G . . . .
H4E H -0.7029 0.2660 -0.5105 0.038 Uiso 1 1 d G . . . .

loop_
_atom_site_aniso_label
_atom_site_aniso_U_11
_atom_site_aniso_U_22
_atom_site_aniso_U_33
_atom_site_aniso_U_23
_atom_site_aniso_U_13
_atom_site_aniso_U_12
Cu1 0.0072(3) 0.0176(4) 0.0238(4) 0.0030(3) 0.0011(3) 0.0023(3)
N1 0.0110(16) 0.0206(17) 0.0263(18) 0.0012(14) 0.0011(14) 0.0064(14)
N2 0.0127(16) 0.0192(17) 0.0279(19) 0.0032(14) 0.0007(14) 0.0054(14)
C1 0.015(2) 0.027(2) 0.030(2) -0.0007(18) -0.0063(17) 0.0058(17)
C2 0.0111(19) 0.025(2) 0.033(2) 0.0035(18) 0.0007(17) 0.0011(16)
C3 0.014(2) 0.020(2) 0.034(2) 0.0052(18) 0.0032(17) 0.0011(16)
C4 0.025(2) 0.025(2) 0.030(2) 0.0052(18) 0.0080(18) 0.0073(18)
S1 0.0148(5) 0.0535(8) 0.0251(6) 0.0092(5) 0.0011(4) 0.0127(5)
S2 0.0171(5) 0.0255(6) 0.0204(5) 0.0040(4) -0.0006(4) 0.0089(4)
F1 0.088(4) 0.110(4) 0.085(4) -0.034(3) 0.011(3) 0.019(3)
O1 0.0294(18) 0.055(2) 0.0230(16) 0.0098(15) 0.0057(14) 0.0176(17)
O2 0.0281(18) 0.0263(17) 0.0344(18) 0.0027(14) -0.0078(14) 0.0040(14)
O3 0.0315(18) 0.0307(17) 0.0300(17) 0.0018(14) -0.0005(14) 0.0174(15)
C5 0.013(2) 0.086(4) 0.026(2) 0.017(3) -0.0011(18) 0.015(2)
C6 0.030(3) 0.113(6) 0.035(3) 0.000(4) -0.011(2) 0.014(4)
C7 0.038(4) 0.086(5) 0.060(4) -0.020(4) -0.004(3) 0.015(4)
C8 0.024(3) 0.111(7) 0.059(4) 0.027(4) 0.003(3) 0.016(4)
C9 0.022(3) 0.130(7) 0.033(3) 0.004(4) -0.006(2) 0.030(4)
C10 0.028(3) 0.080(5) 0.051(4) 0.024(3) -0.006(3) 0.014(3)
C11 0.060(5) 0.107(7) 0.058(4) 0.004(4) -0.013(4) 0.051(5)
O4 0.0194(15) 0.0243(16) 0.0333(18) 0.0045(13) -0.0008(13) 0.0079(13)

loop_
_atom_type_symbol
_atom_type_description
_atom_type_scat_dispersion_real
_atom_type_scat_dispersion_imag
_atom_type_scat_source
C C 0.0033 0.0016 'International Tables Vol C Tables 4.2.6.8 and 6.1.1.4'
H H 0.0000 0.0000 'International Tables Vol C Tables 4.2.6.8 and 6.1.1.4'
Cu Cu 0.3201 1.2651 'International Tables Vol C Tables 4.2.6.8 and 6.1.1.4'
F F 0.0171 0.0103 'International Tables Vol C Tables 4.2.6.8 and 6.1.1.4'
N N 0.0061 0.0033 'International Tables Vol C Tables 4.2.6.8 and 6.1.1.4'
O O 0.0106 0.0060 'International Tables Vol C Tables 4.2.6.8 and 6.1.1.4'
S S 0.1246 0.1234 'International Tables Vol C Tables 4.2.6.8 and 6.1.1.4'

loop_
_geom_angle_atom_site_label_1
_geom_angle_atom_site_label_2
_geom_angle_atom_site_label_3
_geom_angle
_geom_angle_site_symmetry_1
_geom_angle_site_symmetry_3
N1 Cu1 N1 180.0 . 2_454
N2 Cu1 N1 94.52(14) . 2_454
N2 Cu1 N1 85.48(14) 2_454 2_454
N2 Cu1 N1 85.48(14) . .
N2 Cu1 N1 94.52(14) 2_454 .
N2 Cu1 N2 180.0 . 2_454
Cu1 N1 H1 106.5 . .
C1 N1 Cu1 119.3(3) . .
C1 N1 H1 106.5 . .
C2 N1 Cu1 106.6(3) . .
C2 N1 H1 106.5 . .
C2 N1 C1 110.8(3) . .
Cu1 N2 H2 107.3 . .
C3 N2 Cu1 106.6(3) . .
C3 N2 H2 107.3 . .
C4 N2 Cu1 116.7(3) . .
C4 N2 H2 107.3 . .
C4 N2 C3 111.1(3) . .
N1 C1 H1A 109.5 . .
N1 C1 H1B 109.5 . .
N1 C1 H1C 109.5 . .
H1A C1 H1B 109.5 . .
H1A C1 H1C 109.5 . .
H1B C1 H1C 109.5 . .
N1 C2 H2A 110.0 . .
N1 C2 H2B 110.0 . .
N1 C2 C3 108.4(3) . .
H2A C2 H2B 108.4 . .
C3 C2 H2A 110.0 . .
C3 C2 H2B 110.0 . .
N2 C3 C2 108.4(3) . .
N2 C3 H3A 110.0 . .
N2 C3 H3B 110.0 . .
C2 C3 H3A 110.0 . .
C2 C3 H3B 110.0 . .
H3A C3 H3B 108.4 . .
N2 C4 H4A 109.5 . .
N2 C4 H4B 109.5 . .
N2 C4 H4C 109.5 . .
H4A C4 H4B 109.5 . .
H4A C4 H4C 109.5 . .
H4B C4 H4C 109.5 . .
C5 S1 S2 101.18(16) . .
O1 S2 S1 100.50(15) . .
O2 S2 S1 106.90(15) . .
O2 S2 O1 111.9(2) . .
O3 S2 S1 108.55(15) . .
O3 S2 O1 114.7(2) . .
O3 S2 O2 113.1(2) . .
C6 C5 S1 111.6(4) . .
C10 C5 S1 128.7(6) . .
C10 C5 C6 119.6(6) . .
C5 C6 H6 121.8 . .
C7 C6 C5 116.4(7) . .
C7 C6 H6 121.8 . .
F1 C7 C8 119.2(7) . .
C6 C7 F1 117.7(8) . .
C6 C7 C8 123.1(8) . .
C7 C8 H8 119.1 . .
C9 C8 C7 121.9(8) . .
C9 C8 H8 119.1 . .
C8 C9 H9 120.8 . .
C8 C9 C10 118.4(8) . .
C10 C9 H9 120.8 . .
C5 C10 C9 120.5(8) . .
C5 C10 C11 119.6(7) . .
C11 C10 C9 119.9(7) . .
C10 C11 H11A 109.5 . .
C10 C11 H11B 109.5 . .
C10 C11 H11C 109.5 . .
H11A C11 H11B 109.5 . .
H11A C11 H11C 109.5 . .
H11B C11 H11C 109.5 . .
H4D O4 H4E 109.5 . .

loop_
_geom_bond_atom_site_label_1
_geom_bond_atom_site_label_2
_geom_bond_distance
_geom_bond_site_symmetry_2
Cu1 N1 2.059(3) .
Cu1 N1 2.059(3) 2_454
Cu1 N2 2.036(4) .
Cu1 N2 2.036(4) 2_454
N1 H1 1.0000 .
N1 C1 1.481(5) .
N1 C2 1.477(5) .
N2 H2 1.0000 .
N2 C3 1.493(5) .
N2 C4 1.474(6) .
C1 H1A 0.9800 .
C1 H1B 0.9800 .
C1 H1C 0.9800 .
C2 H2A 0.9900 .
C2 H2B 0.9900 .
C2 C3 1.512(6) .
C3 H3A 0.9900 .
C3 H3B 0.9900 .
C4 H4A 0.9800 .
C4 H4B 0.9800 .
C4 H4C 0.9800 .
S1 S2 2.0857(15) .
S1 C5 1.764(5) .
S2 O1 1.454(3) .
S2 O2 1.453(3) .
S2 O3 1.439(3) .
F1 C7 1.372(9) .
C5 C6 1.526(11) .
C5 C10 1.324(9) .
C6 H6 0.9500 .
C6 C7 1.307(10) .
C7 C8 1.388(11) .
C8 H8 0.9500 .
C8 C9 1.343(12) .
C9 H9 0.9500 .
C9 C10 1.440(9) .
C10 C11 1.414(11) .
C11 H11A 0.9800 .
C11 H11B 0.9800 .
C11 H11C 0.9800 .
O4 H4D 0.8500 .
O4 H4E 0.8499 .

loop_
_geom_hbond_atom_site_label_D
_geom_hbond_atom_site_label_H
_geom_hbond_atom_site_label_A
_geom_hbond_distance_DH
_geom_hbond_distance_HA
_geom_hbond_distance_DA
_geom_hbond_angle_DHA
_geom_hbond_site_symmetry_A
O4 H4E O1 0.85 1.94 2.789(5) 176.5 2_454

loop_
_geom_torsion_atom_site_label_1
_geom_torsion_atom_site_label_2
_geom_torsion_atom_site_label_3
_geom_torsion_atom_site_label_4
_geom_torsion
_geom_torsion_site_symmetry_1
_geom_torsion_site_symmetry_2
_geom_torsion_site_symmetry_3
_geom_torsion_site_symmetry_4
Cu1 N1 C2 C3 40.4(4) . . . .
Cu1 N2 C3 C2 41.2(4) . . . .
N1 C2 C3 N2 -55.5(4) . . . .
C1 N1 C2 C3 171.7(3) . . . .
C4 N2 C3 C2 -87.0(4) . . . .
S1 C5 C6 C7 -175.6(5) . . . .
S1 C5 C10 C9 176.9(4) . . . .
S1 C5 C10 C11 -4.0(8) . . . .
S2 S1 C5 C6 -90.4(4) . . . .
S2 S1 C5 C10 92.1(5) . . . .
F1 C7 C8 C9 -180.0(6) . . . .
C5 C6 C7 F1 178.4(6) . . . .
C5 C6 C7 C8 -2.3(10) . . . .
C6 C5 C10 C9 -0.5(8) . . . .
C6 C5 C10 C11 178.7(5) . . . .
C6 C7 C8 C9 0.7(11) . . . .
C7 C8 C9 C10 1.1(9) . . . .
C8 C9 C10 C5 -1.2(8) . . . .
C8 C9 C10 C11 179.7(6) . . . .
C10 C5 C6 C7 2.2(8) . . . .
